data_7113078
loop_
_publ_author_name
'Huang, Huicai'
'Yu, Feng'
'Jin, Zhichao'
'Li, Wenjun'
'Wu, Wenbin'
'Liang, Xinmiao'
'Ye, Jinxing'

_publ_section_title
;
 Asymmetric vinylogous Michael reaction of alpha,beta-unsaturated ketones
 with gamma-butenolide under multifunctional catalysis.
;
_journal_issue 32
_journal_name_full 'Chemical communications (Cambridge, England)'
_journal_page_first 5957
_journal_page_last 5959
_journal_paper_doi 10.1039/c0cc01054e
_journal_volume 46
_journal_year 2010
_chemical_absolute_configuration ad
_chemical_formula_sum 'C14 H13 Br O3'
_chemical_formula_weight 309.15
_chemical_name_systematic
;
?
;
_space_group_IT_number 19
_symmetry_cell_setting orthorhombic
_symmetry_space_group_name_Hall 'P 2ac 2ab'
_symmetry_space_group_name_H-M 'P 21 21 21'
_atom_sites_solution_hydrogens geom
_atom_sites_solution_primary direct
_atom_sites_solution_secondary difmap
_audit_creation_method SHELXL-97
_cell_angle_alpha 90.00
_cell_angle_beta 90.00
_cell_angle_gamma 90.00
_cell_formula_units_Z 4
_cell_length_a 6.5631(11)
_cell_length_b 7.7659(12)
_cell_length_c 27.286(4)
_cell_measurement_reflns_used 2128
_cell_measurement_temperature 293(2)
_cell_measurement_theta_max 45.581
_cell_measurement_theta_min 5.454
_cell_volume 1390.7(4)
_computing_cell_refinement 'Bruker SMART'
_computing_data_collection 'Bruker SMART'
_computing_data_reduction 'Bruker SHELXTL'
_computing_molecular_graphics 'Bruker SHELXTL'
_computing_publication_material 'Bruker SHELXTL'
_computing_structure_refinement 'SHELXL-97 (Sheldrick, 1997)'
_computing_structure_solution 'SHELXS-97 (Sheldrick, 1990)'
_diffrn_ambient_temperature 293(2)
_diffrn_measured_fraction_theta_full 0.995
_diffrn_measured_fraction_theta_max 0.995
_diffrn_measurement_device_type 'CCD area detector'
_diffrn_measurement_method 'phi and omega scans'
_diffrn_radiation_monochromator graphite
_diffrn_radiation_source 'fine-focus sealed tube'
_diffrn_radiation_type MoK\a
_diffrn_radiation_wavelength 0.71073
_diffrn_reflns_av_R_equivalents 0.0517
_diffrn_reflns_av_sigmaI/netI 0.0731
_diffrn_reflns_limit_h_max 8
_diffrn_reflns_limit_h_min -8
_diffrn_reflns_limit_k_max 10
_diffrn_reflns_limit_k_min -9
_diffrn_reflns_limit_l_max 35
_diffrn_reflns_limit_l_min -19
_diffrn_reflns_number 8391
_diffrn_reflns_theta_full 27.50
_diffrn_reflns_theta_max 27.50
_diffrn_reflns_theta_min 2.73
_exptl_absorpt_coefficient_mu 2.953
_exptl_absorpt_correction_T_max 1.0000
_exptl_absorpt_correction_T_min 0.4111
_exptl_absorpt_correction_type empirical
_exptl_absorpt_process_details sadabs
_exptl_crystal_colour colorless
_exptl_crystal_density_diffrn 1.477
_exptl_crystal_density_method 'not measured'
_exptl_crystal_description prismatic
_exptl_crystal_F_000 624
_exptl_crystal_size_max 0.425
_exptl_crystal_size_mid 0.340
_exptl_crystal_size_min 0.308
_refine_diff_density_max 0.615
_refine_diff_density_min -0.574
_refine_diff_density_rms 0.058
_refine_ls_abs_structure_details 'Flack H D (1983), Acta Cryst. A39, 876-881'
_refine_ls_abs_structure_Flack 0.036(12)
_refine_ls_extinction_coef 0.0309(15)
_refine_ls_extinction_expression Fc^*^=kFc[1+0.001xFc^2^\l^3^/sin(2\q)]^-1/4^
_refine_ls_extinction_method SHELXL
_refine_ls_goodness_of_fit_ref 0.847
_refine_ls_hydrogen_treatment constr
_refine_ls_matrix_type full
_refine_ls_number_parameters 165
_refine_ls_number_reflns 3168
_refine_ls_number_restraints 0
_refine_ls_restrained_S_all 0.847
_refine_ls_R_factor_all 0.0765
_refine_ls_R_factor_gt 0.0414
_refine_ls_shift/su_max 0.001
_refine_ls_shift/su_mean 0.000
_refine_ls_structure_factor_coef Fsqd
_refine_ls_weighting_details 'calc w=1/[\s^2^(Fo^2^)+(0.0429P)^2^+0.0000P] where P=(Fo^2^+2Fc^2^)/3'
_refine_ls_weighting_scheme calc
_refine_ls_wR_factor_gt 0.0838
_refine_ls_wR_factor_ref 0.0910
_reflns_number_gt 1826
_reflns_number_total 3168
_reflns_threshold_expression >2sigma(I)
_cod_data_source_file c0cc01054e.txt
_cod_data_source_block cd20181
_cod_depositor_comments
;
The following automatic conversions were performed:

'_symmetry_cell_setting' value 'Orthorhombic' changed to
'orthorhombic' according to
/usr/data/users/saulius/automatic-downloads/retrospective/RSC/lib/dictionaries/cif_core.dic
dictionary named 'cif_core.dic' version 2.4.2 from 2011-04-26.

Automatic conversion script
Id: cif_fix_values 2281 2013-09-26 08:29:07Z andrius 
;
_cod_original_sg_symbol_H-M P2(1)2(1)2(1)
_cod_database_code 7113078

loop_
_symmetry_equiv_pos_as_xyz
'x, y, z'
'-x+1/2, -y, z+1/2'
'-x, y+1/2, -z+1/2'
'x+1/2, -y+1/2, -z'

loop_
_atom_site_label
_atom_site_type_symbol
_atom_site_fract_x
_atom_site_fract_y
_atom_site_fract_z
_atom_site_U_iso_or_equiv
_atom_site_adp_type
_atom_site_occupancy
_atom_site_symmetry_multiplicity
_atom_site_calc_flag
_atom_site_refinement_flags
Br1 Br 0.93450(9) 1.09931(6) -0.069873(16) 0.0830(2) Uani 1 1 d .
O1 O 0.8262(5) 0.5554(4) 0.21425(11) 0.0726(9) Uani 1 1 d .
O2 O 1.4229(4) 1.1606(3) 0.16193(10) 0.0618(7) Uani 1 1 d .
O3 O 1.2042(3) 0.9439(3) 0.16963(9) 0.0447(6) Uani 1 1 d .
C1 C 0.8985(5) 0.7999(5) 0.13980(13) 0.0449(9) Uani 1 1 d .
H1 H 0.9828 0.6957 0.1402 0.054 Uiso 1 1 calc R
C2 C 0.6833(6) 0.7466(5) 0.15521(14) 0.0503(10) Uani 1 1 d .
H2A H 0.6088 0.8490 0.1649 0.060 Uiso 1 1 calc R
H2B H 0.6143 0.6978 0.1270 0.060 Uiso 1 1 calc R
C3 C 0.6748(7) 0.6181(5) 0.19664(13) 0.0524(10) Uani 1 1 d .
C4 C 0.4654(6) 0.5714(6) 0.21405(16) 0.0745(13) Uani 1 1 d .
H4A H 0.4753 0.4849 0.2391 0.112 Uiso 1 1 calc R
H4B H 0.3872 0.5275 0.1871 0.112 Uiso 1 1 calc R
H4C H 0.3997 0.6718 0.2271 0.112 Uiso 1 1 calc R
C5 C 0.9068(6) 0.8721(4) 0.08823(12) 0.0447(9) Uani 1 1 d .
C6 C 1.0710(6) 0.8385(5) 0.05820(13) 0.0581(11) Uani 1 1 d .
H6 H 1.1769 0.7697 0.0696 0.070 Uiso 1 1 calc R
C7 C 1.0802(7) 0.9061(6) 0.01110(15) 0.0701(11) Uani 1 1 d .
H7 H 1.1911 0.8827 -0.0090 0.084 Uiso 1 1 calc R
C8 C 0.9260(8) 1.0062(5) -0.00508(13) 0.0610(10) Uani 1 1 d .
C9 C 0.7600(7) 1.0403(5) 0.02339(16) 0.0643(12) Uani 1 1 d .
H9 H 0.6525 1.1054 0.0111 0.077 Uiso 1 1 calc R
C10 C 0.7536(6) 0.9778(5) 0.06991(15) 0.0611(11) Uani 1 1 d .
H10 H 0.6442 1.0064 0.0900 0.073 Uiso 1 1 calc R
C11 C 0.9883(4) 0.9238(5) 0.17745(12) 0.0406(9) Uani 1 1 d .
H11 H 0.9670 0.8754 0.2102 0.049 Uiso 1 1 calc R
C12 C 0.9101(5) 1.1036(5) 0.17708(12) 0.0485(9) Uani 1 1 d .
H12 H 0.7741 1.1352 0.1805 0.058 Uiso 1 1 calc R
C13 C 1.0608(6) 1.2092(5) 0.17127(14) 0.0519(10) Uani 1 1 d .
H13 H 1.0490 1.3285 0.1700 0.062 Uiso 1 1 calc R
C14 C 1.2505(6) 1.1150(5) 0.16693(12) 0.0447(9) Uani 1 1 d .

loop_
_atom_site_aniso_label
_atom_site_aniso_U_11
_atom_site_aniso_U_22
_atom_site_aniso_U_33
_atom_site_aniso_U_23
_atom_site_aniso_U_13
_atom_site_aniso_U_12
Br1 0.1412(5) 0.0652(3) 0.0424(2) 0.0023(2) 0.0073(3) -0.0116(3)
O1 0.078(2) 0.070(2) 0.0697(19) 0.0174(17) -0.0012(17) 0.0179(17)
O2 0.0293(14) 0.0801(19) 0.0759(19) 0.0066(14) -0.0019(14) -0.0003(15)
O3 0.0311(13) 0.0514(18) 0.0515(15) 0.0020(12) -0.0049(11) 0.0112(12)
C1 0.045(2) 0.044(2) 0.046(2) -0.0036(17) 0.0025(18) 0.0063(19)
C2 0.058(2) 0.041(2) 0.051(2) -0.0027(19) -0.0104(19) -0.0015(19)
C3 0.072(3) 0.040(2) 0.045(2) -0.010(2) -0.002(2) 0.002(2)
C4 0.083(3) 0.071(3) 0.070(3) 0.009(3) 0.005(2) -0.022(3)
C5 0.052(2) 0.042(2) 0.0401(18) -0.0061(16) 0.0017(18) 0.004(2)
C6 0.061(3) 0.063(3) 0.050(3) 0.0018(18) 0.000(2) 0.018(2)
C7 0.074(3) 0.081(3) 0.056(3) -0.011(3) 0.021(2) 0.002(3)
C8 0.092(3) 0.051(2) 0.041(2) -0.0053(18) 0.003(3) -0.007(3)
C9 0.080(3) 0.059(3) 0.053(3) 0.005(2) -0.006(2) 0.021(2)
C10 0.071(3) 0.070(3) 0.043(2) 0.004(2) 0.012(2) 0.025(2)
C11 0.033(2) 0.051(2) 0.0378(18) 0.0012(18) -0.0010(14) 0.0066(16)
C12 0.0344(19) 0.061(2) 0.050(2) -0.011(2) 0.0025(17) 0.007(2)
C13 0.043(2) 0.044(2) 0.069(3) -0.0053(19) -0.008(2) 0.009(2)
C14 0.039(2) 0.056(3) 0.0394(19) 0.000(2) -0.0012(16) 0.006(2)

loop_
_atom_type_symbol
_atom_type_description
_atom_type_scat_dispersion_real
_atom_type_scat_dispersion_imag
_atom_type_scat_source
C C 0.0033 0.0016 'International Tables Vol C Tables 4.2.6.8 and 6.1.1.4'
H H 0.0000 0.0000 'International Tables Vol C Tables 4.2.6.8 and 6.1.1.4'
O O 0.0106 0.0060 'International Tables Vol C Tables 4.2.6.8 and 6.1.1.4'
Br Br -0.2901 2.4595 'International Tables Vol C Tables 4.2.6.8 and 6.1.1.4'

loop_
_geom_angle_atom_site_label_1
_geom_angle_atom_site_label_2
_geom_angle_atom_site_label_3
_geom_angle
C14 O3 C11 109.4(3)
C5 C1 C11 112.2(3)
C5 C1 C2 112.8(3)
C11 C1 C2 110.0(3)
C5 C1 H1 107.2
C11 C1 H1 107.2
C2 C1 H1 107.2
C3 C2 C1 114.7(3)
C3 C2 H2A 108.6
C1 C2 H2A 108.6
C3 C2 H2B 108.6
C1 C2 H2B 108.6
H2A C2 H2B 107.6
O1 C3 C4 122.1(4)
O1 C3 C2 122.3(4)
C4 C3 C2 115.6(4)
C3 C4 H4A 109.5
C3 C4 H4B 109.5
H4A C4 H4B 109.5
C3 C4 H4C 109.5
H4A C4 H4C 109.5
H4B C4 H4C 109.5
C6 C5 C10 117.6(3)
C6 C5 C1 120.6(3)
C10 C5 C1 121.7(3)
C5 C6 C7 120.8(4)
C5 C6 H6 119.6
C7 C6 H6 119.6
C8 C7 C6 119.2(4)
C8 C7 H7 120.4
C6 C7 H7 120.4
C7 C8 C9 121.6(4)
C7 C8 Br1 119.9(3)
C9 C8 Br1 118.5(3)
C10 C9 C8 119.1(4)
C10 C9 H9 120.4
C8 C9 H9 120.4
C9 C10 C5 121.6(4)
C9 C10 H10 119.2
C5 C10 H10 119.2
O3 C11 C12 103.7(3)
O3 C11 C1 110.4(3)
C12 C11 C1 117.0(3)
O3 C11 H11 108.5
C12 C11 H11 108.5
C1 C11 H11 108.5
C13 C12 C11 109.4(3)
C13 C12 H12 125.3
C11 C12 H12 125.3
C12 C13 C14 110.3(3)
C12 C13 H13 124.9
C14 C13 H13 124.9
O2 C14 O3 120.4(3)
O2 C14 C13 132.4(4)
O3 C14 C13 107.2(3)

loop_
_geom_bond_atom_site_label_1
_geom_bond_atom_site_label_2
_geom_bond_distance
Br1 C8 1.911(4)
O1 C3 1.207(5)
O2 C14 1.194(4)
O3 C14 1.365(4)
O3 C11 1.441(4)
C1 C5 1.516(5)
C1 C11 1.526(5)
C1 C2 1.531(5)
C1 H1 0.9800
C2 C3 1.509(5)
C2 H2A 0.9700
C2 H2B 0.9700
C3 C4 1.498(5)
C4 H4A 0.9600
C4 H4B 0.9600
C4 H4C 0.9600
C5 C6 1.379(5)
C5 C10 1.391(5)
C6 C7 1.390(5)
C6 H6 0.9300
C7 C8 1.350(6)
C7 H7 0.9300
C8 C9 1.364(6)
C9 C10 1.359(5)
C9 H9 0.9300
C10 H10 0.9300
C11 C12 1.487(5)
C11 H11 0.9800
C12 C13 1.295(5)
C12 H12 0.9300
C13 C14 1.448(5)
C13 H13 0.9300

loop_
_geom_torsion_atom_site_label_1
_geom_torsion_atom_site_label_2
_geom_torsion_atom_site_label_3
_geom_torsion_atom_site_label_4
_geom_torsion
C5 C1 C2 C3 158.6(3)
C11 C1 C2 C3 -75.3(4)
C1 C2 C3 O1 -4.0(5)
C1 C2 C3 C4 176.9(3)
C11 C1 C5 C6 91.8(4)
C2 C1 C5 C6 -143.3(3)
C11 C1 C5 C10 -86.4(4)
C2 C1 C5 C10 38.5(5)
C10 C5 C6 C7 -1.0(5)
C1 C5 C6 C7 -179.3(4)
C5 C6 C7 C8 0.2(6)
C6 C7 C8 C9 -1.1(6)
C6 C7 C8 Br1 -179.6(3)
C7 C8 C9 C10 2.8(6)
Br1 C8 C9 C10 -178.7(3)
C8 C9 C10 C5 -3.6(6)
C6 C5 C10 C9 2.7(6)
C1 C5 C10 C9 -179.0(4)
C14 O3 C11 C12 2.2(4)
C14 O3 C11 C1 128.3(3)
C5 C1 C11 O3 -66.6(4)
C2 C1 C11 O3 166.9(3)
C5 C1 C11 C12 51.6(4)
C2 C1 C11 C12 -74.9(4)
O3 C11 C12 C13 -1.5(4)
C1 C11 C12 C13 -123.3(3)
C11 C12 C13 C14 0.3(4)
C11 O3 C14 O2 177.9(3)
C11 O3 C14 C13 -2.1(4)
C12 C13 C14 O2 -178.8(4)
C12 C13 C14 O3 1.1(4)
